data_4089101
loop_
_publ_author_name
'Belyaev, Andrey'
'Dau, Thuy Minh'
'J\"anis, Janne'
'Grachova, Elena V.'
'Tunik, Sergey P.'
'Koshevoy, Igor O.'

_publ_section_title
;
 Low-Nuclearity Alkynyl d10Clusters Supported by Chelating Multidentate
 Phosphines
;
_journal_issue 21
_journal_name_full Organometallics
_journal_page_first 3763
_journal_paper_doi 10.1021/acs.organomet.6b00701
_journal_volume 35
_journal_year 2016
_chemical_formula_moiety 'C100 H76 Ag2 Au O2 P6, C F3 O3 S'
_chemical_formula_sum 'C101 H76 Ag2 Au F3 O5 P6 S'
_chemical_formula_weight 2057.20
_space_group_crystal_system triclinic
_space_group_IT_number 2
_space_group_name_Hall '-P 1'
_space_group_name_H-M_alt 'P -1'
_atom_sites_solution_hydrogens geom
_audit_creation_method SHELXL-2014/7
_cell_angle_alpha 100.5740(10)
_cell_angle_beta 107.4450(10)
_cell_angle_gamma 100.0460(10)
_cell_formula_units_Z 1
_cell_length_a 13.2595(2)
_cell_length_b 13.7412(2)
_cell_length_c 14.1665(2)
_cell_measurement_reflns_used 9631
_cell_measurement_temperature 120(2)
_cell_measurement_theta_max 33.93
_cell_measurement_theta_min 2.64
_cell_volume 2347.05(6)
_computing_cell_refinement 'SAINT (Bruker AXS, 2009)'
_computing_data_collection 'APEX2 (Bruker AXS, 2010)'
_computing_data_reduction 'SAINT (Bruker AXS, 2009)'
_computing_molecular_graphics 'Diamond v.4.03 (Brandenburg, 2014)'
_computing_publication_material 'SHELXL-2014 (Sheldrick, 2014)'
_computing_structure_refinement 'SHELXL-2014/7 (Sheldrick, 2014)'
_computing_structure_solution 'SHELXS-2014 (Sheldrick, 2014)'
_diffrn_ambient_temperature 120(2)
_diffrn_detector_area_resol_mean 16
_diffrn_measured_fraction_theta_full 0.999
_diffrn_measured_fraction_theta_max 0.999
_diffrn_measurement_device '62mm x 62mm CCD camera on three-circle goniostat'
_diffrn_measurement_device_type 'Bruker SMART APEX II CCD'
_diffrn_measurement_method '\f scans and \w scans'
_diffrn_radiation_monochromator 'flat graphite crystal'
_diffrn_radiation_type MoK\a
_diffrn_radiation_wavelength 0.71073
_diffrn_reflns_av_R_equivalents 0.0233
_diffrn_reflns_av_unetI/netI 0.0122
_diffrn_reflns_Laue_measured_fraction_full 0.999
_diffrn_reflns_Laue_measured_fraction_max 0.999
_diffrn_reflns_limit_h_max 17
_diffrn_reflns_limit_h_min -17
_diffrn_reflns_limit_k_max 18
_diffrn_reflns_limit_k_min -18
_diffrn_reflns_limit_l_max 18
_diffrn_reflns_limit_l_min -18
_diffrn_reflns_number 95449
_diffrn_reflns_point_group_measured_fraction_full 0.999
_diffrn_reflns_point_group_measured_fraction_max 0.999
_diffrn_reflns_theta_full 25.242
_diffrn_reflns_theta_max 28.000
_diffrn_reflns_theta_min 1.555
_exptl_absorpt_coefficient_mu 2.153
_exptl_absorpt_correction_T_max 0.591
_exptl_absorpt_correction_T_min 0.481
_exptl_absorpt_correction_type numerical
_exptl_absorpt_process_details 'SADABS (Sheldrick, 2008)'
_exptl_crystal_colour colourless
_exptl_crystal_density_diffrn 1.455
_exptl_crystal_description block
_exptl_crystal_F_000 1028
_exptl_crystal_size_max 0.345
_exptl_crystal_size_mid 0.323
_exptl_crystal_size_min 0.244
_refine_diff_density_max 3.310
_refine_diff_density_min -2.164
_refine_diff_density_rms 0.138
_refine_ls_extinction_method none
_refine_ls_goodness_of_fit_ref 1.075
_refine_ls_hydrogen_treatment constr
_refine_ls_matrix_type full
_refine_ls_number_parameters 532
_refine_ls_number_reflns 11341
_refine_ls_number_restraints 95
_refine_ls_restrained_S_all 1.124
_refine_ls_R_factor_all 0.0437
_refine_ls_R_factor_gt 0.0389
_refine_ls_shift/su_max 0.001
_refine_ls_shift/su_mean 0.000
_refine_ls_structure_factor_coef Fsqd
_refine_ls_weighting_details 'w=1/[\s^2^(Fo^2^)+(0.0662P)^2^+6.7756P] where P=(Fo^2^+2Fc^2^)/3'
_refine_ls_weighting_scheme calc
_refine_ls_wR_factor_gt 0.1124
_refine_ls_wR_factor_ref 0.1175
_reflns_Friedel_coverage 0.000
_reflns_number_gt 10437
_reflns_number_total 11341
_reflns_threshold_expression 'I > 2\s(I)'
_cod_data_source_file om6b00701_si_002.cif
_cod_data_source_block 15
_cod_database_code 4089101
_shelx_shelxl_version_number 2014/7
_shelx_space_group_comment
;
The symmetry employed for this shelxl refinement is uniquely defined
by the following loop, which should always be used as a source of
symmetry information in preference to the above space-group names.
They are only intended as comments.
;
_shelx_estimated_absorpt_t_min 0.524
_shelx_estimated_absorpt_t_max 0.622

loop_
_space_group_symop_operation_xyz
'x, y, z'
'-x, -y, -z'

loop_
_atom_site_label
_atom_site_type_symbol
_atom_site_fract_x
_atom_site_fract_y
_atom_site_fract_z
_atom_site_U_iso_or_equiv
_atom_site_adp_type
_atom_site_occupancy
_atom_site_site_symmetry_order
_atom_site_calc_flag
_atom_site_refinement_flags_posn
_atom_site_refinement_flags_adp
_atom_site_refinement_flags_occupancy
C1 C 0.6054(3) -0.0692(3) 0.4561(3) 0.0287(8) Uani 1 1 d . . .
C2 C 0.6690(3) -0.1099(3) 0.4306(3) 0.0311(8) Uani 1 1 d . . .
C3 C 0.7458(3) -0.1552(4) 0.3936(3) 0.0333(9) Uani 1 1 d . . .
C4 C 0.7668(5) -0.1345(6) 0.3087(5) 0.0634(17) Uani 1 1 d . U .
H4 H 0.7324 -0.0890 0.2751 0.076 Uiso 1 1 calc R U .
C5 C 0.8380(6) -0.1800(7) 0.2722(5) 0.0706(19) Uani 1 1 d . U .
H5 H 0.8514 -0.1655 0.2134 0.085 Uiso 1 1 calc R U .
C6 C 0.8887(4) -0.2445(5) 0.3186(4) 0.0511(13) Uani 1 1 d . . .
H6 H 0.9355 -0.2766 0.2915 0.061 Uiso 1 1 calc R U .
C7 C 0.8719(5) -0.2631(5) 0.4052(5) 0.0497(12) Uani 1 1 d . . .
H7 H 0.9095 -0.3060 0.4401 0.060 Uiso 1 1 calc R U .
C8 C 0.7997(4) -0.2193(4) 0.4420(4) 0.0385(9) Uani 1 1 d . . .
H8 H 0.7874 -0.2337 0.5012 0.046 Uiso 1 1 calc R U .
C9 C 0.1436(3) -0.0723(3) 0.1545(3) 0.0209(6) Uani 1 1 d . . .
C10 C 0.2187(3) -0.1276(3) 0.1375(3) 0.0267(7) Uani 1 1 d . . .
H10 H 0.2946 -0.0963 0.1664 0.032 Uiso 1 1 calc R U .
C11 C 0.1825(4) -0.2283(3) 0.0785(3) 0.0331(9) Uani 1 1 d . . .
H11 H 0.2334 -0.2648 0.0652 0.040 Uiso 1 1 calc R U .
C12 C 0.0715(4) -0.2750(3) 0.0393(3) 0.0345(9) Uani 1 1 d . . .
H12 H 0.0468 -0.3436 -0.0007 0.041 Uiso 1 1 calc R U .
C13 C -0.0029(4) -0.2223(3) 0.0579(3) 0.0321(8) Uani 1 1 d . . .
H13 H -0.0784 -0.2552 0.0322 0.039 Uiso 1 1 calc R U .
C14 C 0.0326(3) -0.1207(3) 0.1146(3) 0.0243(7) Uani 1 1 d . . .
H14 H -0.0191 -0.0843 0.1261 0.029 Uiso 1 1 calc R U .
C15 C 0.0741(3) 0.0959(3) 0.2414(3) 0.0217(6) Uani 1 1 d . . .
C16 C 0.0416(4) 0.0752(4) 0.3218(3) 0.0409(11) Uani 1 1 d . . .
H16 H 0.0843 0.0455 0.3699 0.049 Uiso 1 1 calc R U .
C17 C -0.0532(5) 0.0980(6) 0.3317(4) 0.0556(15) Uani 1 1 d . . .
H17 H -0.0765 0.0816 0.3854 0.067 Uiso 1 1 calc R U .
C18 C -0.1138(4) 0.1442(5) 0.2645(4) 0.0446(12) Uani 1 1 d . . .
H18 H -0.1774 0.1613 0.2732 0.054 Uiso 1 1 calc R U .
C19 C -0.0825(3) 0.1655(4) 0.1852(3) 0.0331(9) Uani 1 1 d . . .
H19 H -0.1246 0.1970 0.1386 0.040 Uiso 1 1 calc R U .
C20 C 0.0115(3) 0.1409(3) 0.1729(3) 0.0269(7) Uani 1 1 d . . .
H20 H 0.0327 0.1551 0.1175 0.032 Uiso 1 1 calc R U .
C21 C 0.2354(3) 0.1269(2) 0.1402(2) 0.0172(6) Uani 1 1 d . . .
C22 C 0.2180(3) 0.0717(3) 0.0411(3) 0.0202(6) Uani 1 1 d . . .
H22 H 0.1753 0.0032 0.0175 0.024 Uiso 1 1 calc R U .
C23 C 0.2617(3) 0.1148(3) -0.0239(3) 0.0236(7) Uani 1 1 d . . .
H23 H 0.2469 0.0765 -0.0916 0.028 Uiso 1 1 calc R U .
C24 C 0.3265(3) 0.2132(3) 0.0097(3) 0.0256(7) Uani 1 1 d . . .
H24 H 0.3591 0.2416 -0.0336 0.031 Uiso 1 1 calc R U .
C25 C 0.3437(3) 0.2700(3) 0.1068(3) 0.0220(7) Uani 1 1 d . . .
H25 H 0.3882 0.3378 0.1297 0.026 Uiso 1 1 calc R U .
C26 C 0.2969(3) 0.2297(2) 0.1722(2) 0.0177(6) Uani 1 1 d . . .
C27 C 0.2175(3) 0.3991(3) 0.2430(3) 0.0245(7) Uani 1 1 d . . .
C28 C 0.1392(5) 0.4093(5) 0.2870(4) 0.0514(13) Uani 1 1 d . U .
H28 H 0.1347 0.3764 0.3395 0.062 Uiso 1 1 calc R U .
C29 C 0.0661(6) 0.4685(6) 0.2540(6) 0.072(2) Uani 1 1 d . U .
H29 H 0.0110 0.4744 0.2833 0.087 Uiso 1 1 calc R U .
C30 C 0.0735(5) 0.5179(4) 0.1801(4) 0.0506(13) Uani 1 1 d . . .
H30 H 0.0253 0.5599 0.1599 0.061 Uiso 1 1 calc R U .
C31 C 0.1496(4) 0.5071(3) 0.1353(4) 0.0397(10) Uani 1 1 d . . .
H31 H 0.1532 0.5402 0.0827 0.048 Uiso 1 1 calc R U .
C32 C 0.2225(4) 0.4479(3) 0.1663(3) 0.0333(9) Uani 1 1 d . . .
H32 H 0.2757 0.4409 0.1349 0.040 Uiso 1 1 calc R U .
C33 C 0.4453(3) 0.3975(3) 0.3412(3) 0.0201(6) Uani 1 1 d . . .
C34 C 0.4621(3) 0.5030(3) 0.3540(3) 0.0274(8) Uani 1 1 d . . .
H34 H 0.4013 0.5314 0.3317 0.033 Uiso 1 1 calc R U .
C35 C 0.5663(3) 0.5673(3) 0.3990(3) 0.0330(9) Uani 1 1 d . . .
H35 H 0.5763 0.6388 0.4064 0.040 Uiso 1 1 calc R U .
C36 C 0.6546(3) 0.5274(3) 0.4326(3) 0.0302(8) Uani 1 1 d . . .
H36 H 0.7258 0.5712 0.4628 0.036 Uiso 1 1 calc R U .
C37 C 0.6396(3) 0.4226(3) 0.4224(3) 0.0267(7) Uani 1 1 d . . .
H37 H 0.7010 0.3958 0.4470 0.032 Uiso 1 1 calc R U .
C38 C 0.5359(3) 0.3563(3) 0.3768(2) 0.0195(6) Uani 1 1 d . . .
C39 C 0.5598(3) 0.1724(3) 0.2585(3) 0.0225(7) Uani 1 1 d . . .
C40 C 0.5961(3) 0.2345(3) 0.2023(3) 0.0287(8) Uani 1 1 d . . .
H40 H 0.6035 0.3060 0.2218 0.034 Uiso 1 1 calc R U .
C41 C 0.6217(4) 0.1929(4) 0.1174(3) 0.0351(9) Uani 1 1 d . . .
H41 H 0.6453 0.2357 0.0786 0.042 Uiso 1 1 calc R U .
C42 C 0.6127(4) 0.0889(4) 0.0901(3) 0.0361(9) Uani 1 1 d . . .
H42 H 0.6313 0.0605 0.0331 0.043 Uiso 1 1 calc R U .
C43 C 0.5768(4) 0.0263(3) 0.1453(3) 0.0353(9) Uani 1 1 d . . .
H43 H 0.5709 -0.0450 0.1261 0.042 Uiso 1 1 calc R U .
C44 C 0.5492(3) 0.0666(3) 0.2286(3) 0.0287(8) Uani 1 1 d . . .
H44 H 0.5232 0.0228 0.2654 0.034 Uiso 1 1 calc R U .
C45 C 0.6432(3) 0.2217(3) 0.4775(3) 0.0207(6) Uani 1 1 d . . .
C46 C 0.7337(3) 0.1891(3) 0.4672(3) 0.0289(8) Uani 1 1 d . . .
H46 H 0.7381 0.1674 0.4012 0.035 Uiso 1 1 calc R U .
C47 C 0.8180(3) 0.1882(4) 0.5536(3) 0.0353(9) Uani 1 1 d . . .
H47 H 0.8796 0.1654 0.5462 0.042 Uiso 1 1 calc R U .
C48 C 0.8130(3) 0.2200(4) 0.6497(3) 0.0338(9) Uani 1 1 d . . .
H48 H 0.8710 0.2196 0.7084 0.041 Uiso 1 1 calc R U .
C49 C 0.7230(3) 0.2526(3) 0.6606(3) 0.0319(8) Uani 1 1 d . . .
H49 H 0.7197 0.2751 0.7269 0.038 Uiso 1 1 calc R U .
C50 C 0.6379(3) 0.2524(3) 0.5752(3) 0.0251(7) Uani 1 1 d . . .
H50 H 0.5756 0.2732 0.5830 0.030 Uiso 1 1 calc R U .
C51 C 0.4758(6) 0.6690(5) 0.1397(5) 0.0749(7) Uani 0.5 1 d D U P
F1 F 0.4799(7) 0.7693(5) 0.1353(7) 0.0749(7) Uani 0.5 1 d D U P
F2 F 0.4308(7) 0.6645(6) 0.2144(6) 0.0749(7) Uani 0.5 1 d D U P
F3 F 0.5799(6) 0.6599(6) 0.1821(7) 0.0749(7) Uani 0.5 1 d D U P
P1 P 0.19587(7) 0.05988(6) 0.22954(6) 0.01741(16) Uani 1 1 d . . .
P2 P 0.30682(7) 0.31861(6) 0.28818(6) 0.01801(16) Uani 1 1 d . . .
P3 P 0.52436(7) 0.21930(7) 0.36974(7) 0.01854(16) Uani 1 1 d . . .
S1 S 0.4000(3) 0.5703(3) 0.0183(4) 0.0749(7) Uani 0.5 1 d D U P
Ag1 Ag 0.35733(2) 0.11226(2) 0.38567(2) 0.02174(7) Uani 1 1 d . . .
Au1 Au 0.5000 0.0000 0.5000 0.02547(7) Uani 1 2 d S . P
O1 O 0.2734(2) 0.26944(19) 0.36344(19) 0.0220(5) Uani 1 1 d . . .
O2 O 0.4633(8) 0.5990(7) -0.0441(7) 0.0749(7) Uani 0.5 1 d D U P
O3 O 0.3017(6) 0.5950(7) -0.0034(7) 0.0749(7) Uani 0.5 1 d D U P
O4 O 0.4128(8) 0.4787(5) 0.0521(8) 0.0749(7) Uani 0.5 1 d D U P

loop_
_atom_site_aniso_label
_atom_site_aniso_U_11
_atom_site_aniso_U_22
_atom_site_aniso_U_33
_atom_site_aniso_U_23
_atom_site_aniso_U_13
_atom_site_aniso_U_12
C1 0.0324(19) 0.0269(18) 0.0233(17) 0.0140(14) 0.0016(15) 0.0043(15)
C2 0.031(2) 0.033(2) 0.0270(18) 0.0156(16) 0.0052(15) 0.0039(16)
C3 0.0272(19) 0.040(2) 0.032(2) 0.0129(17) 0.0092(16) 0.0044(16)
C4 0.058(3) 0.103(5) 0.062(3) 0.056(3) 0.034(3) 0.042(3)
C5 0.060(3) 0.124(6) 0.060(3) 0.052(4) 0.039(3) 0.039(4)
C6 0.034(2) 0.073(4) 0.049(3) 0.012(3) 0.019(2) 0.015(2)
C7 0.052(3) 0.055(3) 0.057(3) 0.023(3) 0.028(3) 0.023(2)
C8 0.043(2) 0.042(2) 0.037(2) 0.0151(19) 0.020(2) 0.014(2)
C9 0.0218(16) 0.0201(15) 0.0179(15) 0.0063(12) 0.0026(12) 0.0036(13)
C10 0.0263(18) 0.0256(18) 0.0296(18) 0.0103(15) 0.0084(15) 0.0085(14)
C11 0.046(2) 0.0245(18) 0.032(2) 0.0101(16) 0.0120(18) 0.0158(17)
C12 0.052(3) 0.0195(17) 0.0245(18) 0.0045(14) 0.0042(17) 0.0050(17)
C13 0.032(2) 0.0242(18) 0.0277(19) 0.0073(15) -0.0022(15) -0.0023(15)
C14 0.0227(17) 0.0228(17) 0.0228(16) 0.0063(13) 0.0022(13) 0.0035(13)
C15 0.0182(15) 0.0254(16) 0.0189(15) 0.0019(13) 0.0052(12) 0.0050(13)
C16 0.040(2) 0.067(3) 0.027(2) 0.022(2) 0.0156(18) 0.024(2)
C17 0.050(3) 0.099(5) 0.037(3) 0.024(3) 0.029(2) 0.033(3)
C18 0.029(2) 0.072(3) 0.035(2) 0.004(2) 0.0136(18) 0.022(2)
C19 0.0240(18) 0.041(2) 0.031(2) 0.0059(17) 0.0041(15) 0.0139(16)
C20 0.0210(16) 0.036(2) 0.0243(17) 0.0090(15) 0.0067(14) 0.0082(14)
C21 0.0154(14) 0.0180(14) 0.0175(14) 0.0052(12) 0.0034(11) 0.0059(11)
C22 0.0215(15) 0.0185(15) 0.0182(15) 0.0025(12) 0.0039(12) 0.0061(12)
C23 0.0280(17) 0.0251(17) 0.0186(15) 0.0043(13) 0.0080(13) 0.0097(14)
C24 0.0303(18) 0.0274(18) 0.0244(17) 0.0106(14) 0.0130(14) 0.0091(14)
C25 0.0243(16) 0.0190(15) 0.0219(16) 0.0068(13) 0.0066(13) 0.0040(13)
C26 0.0176(14) 0.0170(14) 0.0175(14) 0.0039(11) 0.0041(12) 0.0056(11)
C27 0.0217(16) 0.0201(16) 0.0255(17) 0.0008(13) 0.0010(13) 0.0072(13)
C28 0.055(3) 0.075(4) 0.047(3) 0.028(3) 0.027(2) 0.045(3)
C29 0.072(4) 0.104(5) 0.076(4) 0.036(4) 0.043(3) 0.066(4)
C30 0.055(3) 0.052(3) 0.052(3) 0.017(2) 0.011(2) 0.038(3)
C31 0.044(2) 0.030(2) 0.040(2) 0.0111(18) 0.0014(19) 0.0155(18)
C32 0.033(2) 0.030(2) 0.038(2) 0.0125(17) 0.0093(17) 0.0126(16)
C33 0.0189(15) 0.0190(15) 0.0178(15) 0.0005(12) 0.0024(12) 0.0039(12)
C34 0.0250(17) 0.0190(16) 0.0331(19) 0.0037(14) 0.0033(15) 0.0073(14)
C35 0.0281(19) 0.0176(16) 0.043(2) 0.0015(15) 0.0025(17) 0.0028(14)
C36 0.0224(17) 0.0229(18) 0.036(2) 0.0011(15) 0.0041(15) -0.0002(14)
C37 0.0212(16) 0.0245(17) 0.0299(18) 0.0052(14) 0.0036(14) 0.0052(14)
C38 0.0224(16) 0.0187(15) 0.0156(14) 0.0017(12) 0.0046(12) 0.0064(12)
C39 0.0199(15) 0.0253(17) 0.0184(15) 0.0016(13) 0.0014(12) 0.0085(13)
C40 0.0312(19) 0.0310(19) 0.0267(18) 0.0094(15) 0.0087(15) 0.0149(16)
C41 0.038(2) 0.048(2) 0.0262(19) 0.0127(18) 0.0142(17) 0.0206(19)
C42 0.034(2) 0.051(3) 0.0222(18) 0.0016(17) 0.0068(16) 0.0214(19)
C43 0.035(2) 0.031(2) 0.033(2) -0.0042(16) 0.0059(17) 0.0119(17)
C44 0.0295(19) 0.0236(17) 0.0274(18) 0.0013(14) 0.0054(15) 0.0058(14)
C45 0.0179(15) 0.0203(15) 0.0209(16) 0.0059(12) 0.0022(12) 0.0044(12)
C46 0.0217(17) 0.041(2) 0.0251(18) 0.0078(16) 0.0078(14) 0.0115(15)
C47 0.0230(18) 0.051(3) 0.034(2) 0.0141(19) 0.0066(16) 0.0153(17)
C48 0.0241(18) 0.044(2) 0.0275(19) 0.0145(17) -0.0011(15) 0.0064(16)
C49 0.032(2) 0.039(2) 0.0192(17) 0.0062(15) 0.0031(15) 0.0056(16)
C50 0.0231(17) 0.0270(17) 0.0222(17) 0.0035(14) 0.0048(14) 0.0068(14)
C51 0.0809(15) 0.0679(13) 0.1180(19) 0.0528(13) 0.0675(14) 0.0343(11)
F1 0.0809(15) 0.0679(13) 0.1180(19) 0.0528(13) 0.0675(14) 0.0343(11)
F2 0.0809(15) 0.0679(13) 0.1180(19) 0.0528(13) 0.0675(14) 0.0343(11)
F3 0.0809(15) 0.0679(13) 0.1180(19) 0.0528(13) 0.0675(14) 0.0343(11)
P1 0.0162(4) 0.0183(4) 0.0151(4) 0.0042(3) 0.0022(3) 0.0032(3)
P2 0.0174(4) 0.0162(4) 0.0176(4) 0.0016(3) 0.0031(3) 0.0048(3)
P3 0.0174(4) 0.0179(4) 0.0176(4) 0.0031(3) 0.0025(3) 0.0050(3)
S1 0.0809(15) 0.0679(13) 0.1180(19) 0.0528(13) 0.0675(14) 0.0343(11)
Ag1 0.01943(13) 0.02527(14) 0.01802(13) 0.00769(10) 0.00121(9) 0.00599(10)
Au1 0.02549(11) 0.02352(10) 0.02549(11) 0.01154(7) 0.00256(8) 0.00642(7)
O1 0.0224(12) 0.0229(12) 0.0194(11) 0.0029(9) 0.0065(9) 0.0059(9)
O2 0.0809(15) 0.0679(13) 0.1180(19) 0.0528(13) 0.0675(14) 0.0343(11)
O3 0.0809(15) 0.0679(13) 0.1180(19) 0.0528(13) 0.0675(14) 0.0343(11)
O4 0.0809(15) 0.0679(13) 0.1180(19) 0.0528(13) 0.0675(14) 0.0343(11)

loop_
_atom_type_symbol
_atom_type_description
_atom_type_scat_dispersion_real
_atom_type_scat_dispersion_imag
_atom_type_scat_source
C C 0.0033 0.0016 'International Tables Vol C Tables 4.2.6.8 and 6.1.1.4'
H H 0.0000 0.0000 'International Tables Vol C Tables 4.2.6.8 and 6.1.1.4'
F F 0.0171 0.0103 'International Tables Vol C Tables 4.2.6.8 and 6.1.1.4'
P P 0.1023 0.0942 'International Tables Vol C Tables 4.2.6.8 and 6.1.1.4'
S S 0.1246 0.1234 'International Tables Vol C Tables 4.2.6.8 and 6.1.1.4'
Ag Ag -0.8971 1.1015 'International Tables Vol C Tables 4.2.6.8 and 6.1.1.4'
Au Au -2.0133 8.8022 'International Tables Vol C Tables 4.2.6.8 and 6.1.1.4'
O O 0.0106 0.0060 'International Tables Vol C Tables 4.2.6.8 and 6.1.1.4'

loop_
_geom_angle_atom_site_label_1
_geom_angle_atom_site_label_2
_geom_angle_atom_site_label_3
_geom_angle
_geom_angle_site_symmetry_1
_geom_angle_site_symmetry_3
C2 C1 Au1 179.4(4) . .
C2 C1 Ag1 95.0(3) . 2_656
Au1 C1 Ag1 84.66(15) . 2_656
C1 C2 C3 175.6(4) . .
C8 C3 C4 118.1(5) . .
C8 C3 C2 121.5(4) . .
C4 C3 C2 120.4(4) . .
C3 C4 C5 120.1(5) . .
C3 C4 H4 119.9 . .
C5 C4 H4 119.9 . .
C6 C5 C4 121.4(5) . .
C6 C5 H5 119.3 . .
C4 C5 H5 119.3 . .
C5 C6 C7 119.2(5) . .
C5 C6 H6 120.4 . .
C7 C6 H6 120.4 . .
C6 C7 C8 120.1(5) . .
C6 C7 H7 119.9 . .
C8 C7 H7 119.9 . .
C3 C8 C7 120.9(4) . .
C3 C8 H8 119.5 . .
C7 C8 H8 119.5 . .
C14 C9 C10 119.0(3) . .
C14 C9 P1 122.8(3) . .
C10 C9 P1 118.2(3) . .
C11 C10 C9 120.3(4) . .
C11 C10 H10 119.8 . .
C9 C10 H10 119.8 . .
C12 C11 C10 119.7(4) . .
C12 C11 H11 120.2 . .
C10 C11 H11 120.2 . .
C13 C12 C11 120.5(4) . .
C13 C12 H12 119.8 . .
C11 C12 H12 119.8 . .
C12 C13 C14 120.1(4) . .
C12 C13 H13 119.9 . .
C14 C13 H13 119.9 . .
C13 C14 C9 120.3(4) . .
C13 C14 H14 119.8 . .
C9 C14 H14 119.8 . .
C20 C15 C16 119.1(4) . .
C20 C15 P1 123.0(3) . .
C16 C15 P1 117.9(3) . .
C17 C16 C15 120.0(4) . .
C17 C16 H16 120.0 . .
C15 C16 H16 120.0 . .
C18 C17 C16 120.5(5) . .
C18 C17 H17 119.7 . .
C16 C17 H17 119.7 . .
C19 C18 C17 120.1(4) . .
C19 C18 H18 119.9 . .
C17 C18 H18 119.9 . .
C18 C19 C20 119.9(4) . .
C18 C19 H19 120.0 . .
C20 C19 H19 120.0 . .
C15 C20 C19 120.3(4) . .
C15 C20 H20 119.8 . .
C19 C20 H20 119.8 . .
C22 C21 C26 118.0(3) . .
C22 C21 P1 119.3(3) . .
C26 C21 P1 122.1(2) . .
C23 C22 C21 121.4(3) . .
C23 C22 H22 119.3 . .
C21 C22 H22 119.3 . .
C24 C23 C22 120.3(3) . .
C24 C23 H23 119.9 . .
C22 C23 H23 119.9 . .
C23 C24 C25 119.5(3) . .
C23 C24 H24 120.3 . .
C25 C24 H24 120.3 . .
C24 C25 C26 121.3(3) . .
C24 C25 H25 119.4 . .
C26 C25 H25 119.4 . .
C25 C26 C21 119.4(3) . .
C25 C26 P2 116.6(2) . .
C21 C26 P2 123.7(3) . .
C28 C27 C32 119.1(4) . .
C28 C27 P2 116.8(3) . .
C32 C27 P2 124.0(3) . .
C27 C28 C29 119.7(5) . .
C27 C28 H28 120.2 . .
C29 C28 H28 120.2 . .
C30 C29 C28 120.5(5) . .
C30 C29 H29 119.7 . .
C28 C29 H29 119.7 . .
C31 C30 C29 120.1(5) . .
C31 C30 H30 119.9 . .
C29 C30 H30 119.9 . .
C30 C31 C32 120.3(5) . .
C30 C31 H31 119.9 . .
C32 C31 H31 119.9 . .
C27 C32 C31 120.2(4) . .
C27 C32 H32 119.9 . .
C31 C32 H32 119.9 . .
C34 C33 C38 119.1(3) . .
C34 C33 P2 118.9(3) . .
C38 C33 P2 121.9(3) . .
C35 C34 C33 121.1(3) . .
C35 C34 H34 119.5 . .
C33 C34 H34 119.5 . .
C36 C35 C34 120.0(4) . .
C36 C35 H35 120.0 . .
C34 C35 H35 120.0 . .
C35 C36 C37 119.9(4) . .
C35 C36 H36 120.1 . .
C37 C36 H36 120.1 . .
C36 C37 C38 121.3(3) . .
C36 C37 H37 119.4 . .
C38 C37 H37 119.4 . .
C37 C38 C33 118.7(3) . .
C37 C38 P3 117.9(3) . .
C33 C38 P3 123.4(3) . .
C40 C39 C44 118.9(3) . .
C40 C39 P3 123.9(3) . .
C44 C39 P3 117.1(3) . .
C39 C40 C41 120.7(4) . .
C39 C40 H40 119.6 . .
C41 C40 H40 119.6 . .
C42 C41 C40 119.6(4) . .
C42 C41 H41 120.2 . .
C40 C41 H41 120.2 . .
C43 C42 C41 120.3(4) . .
C43 C42 H42 119.8 . .
C41 C42 H42 119.8 . .
C42 C43 C44 120.6(4) . .
C42 C43 H43 119.7 . .
C44 C43 H43 119.7 . .
C43 C44 C39 119.8(4) . .
C43 C44 H44 120.1 . .
C39 C44 H44 120.1 . .
C46 C45 C50 119.1(3) . .
C46 C45 P3 123.9(3) . .
C50 C45 P3 116.9(3) . .
C45 C46 C47 120.0(4) . .
C45 C46 H46 120.0 . .
C47 C46 H46 120.0 . .
C48 C47 C46 120.5(4) . .
C48 C47 H47 119.7 . .
C46 C47 H47 119.7 . .
C47 C48 C49 119.8(4) . .
C47 C48 H48 120.1 . .
C49 C48 H48 120.1 . .
C50 C49 C48 120.2(4) . .
C50 C49 H49 119.9 . .
C48 C49 H49 119.9 . .
C49 C50 C45 120.4(4) . .
C49 C50 H50 119.8 . .
C45 C50 H50 119.8 . .
F2 C51 F3 104.8(7) . .
F2 C51 F1 100.3(6) . .
F3 C51 F1 108.5(7) . .
F2 C51 S1 114.1(6) . .
F3 C51 S1 111.8(6) . .
F1 C51 S1 116.2(6) . .
C15 P1 C9 102.88(16) . .
C15 P1 C21 106.40(16) . .
C9 P1 C21 102.97(15) . .
C15 P1 Ag1 116.26(12) . .
C9 P1 Ag1 121.78(11) . .
C21 P1 Ag1 104.95(11) . .
O1 P2 C26 114.39(15) . .
O1 P2 C33 112.82(15) . .
C26 P2 C33 106.85(15) . .
O1 P2 C27 110.77(17) . .
C26 P2 C27 103.85(16) . .
C33 P2 C27 107.55(17) . .
C39 P3 C45 103.83(16) . .
C39 P3 C38 104.22(16) . .
C45 P3 C38 102.15(15) . .
C39 P3 Ag1 116.56(12) . .
C45 P3 Ag1 108.38(12) . .
C38 P3 Ag1 119.72(11) . .
O3 S1 O4 120.1(6) . .
O3 S1 O2 115.1(6) . .
O4 S1 O2 116.0(5) . .
O3 S1 C51 99.0(5) . .
O4 S1 C51 100.5(5) . .
O2 S1 C51 100.4(5) . .
C1 Ag1 P1 132.78(10) 2_656 .
C1 Ag1 P3 112.32(10) 2_656 .
P1 Ag1 P3 114.55(3) . .
C1 Ag1 Au1 42.60(11) 2_656 .
P1 Ag1 Au1 133.48(2) . .
P3 Ag1 Au1 88.33(2) . .
C1 Au1 C1 180.0 2_656 .
C1 Au1 Ag1 52.74(10) 2_656 .
C1 Au1 Ag1 127.26(10) . .
C1 Au1 Ag1 127.26(10) 2_656 2_656
C1 Au1 Ag1 52.74(10) . 2_656
Ag1 Au1 Ag1 180.0 . 2_656

loop_
_geom_bond_atom_site_label_1
_geom_bond_atom_site_label_2
_geom_bond_distance
_geom_bond_site_symmetry_2
C1 C2 1.194(6) .
C1 Au1 2.003(4) .
C1 Ag1 2.355(4) 2_656
C2 C3 1.456(6) .
C3 C8 1.380(6) .
C3 C4 1.381(7) .
C4 C5 1.390(9) .
C4 H4 0.9500 .
C5 C6 1.351(9) .
C5 H5 0.9500 .
C6 C7 1.371(8) .
C6 H6 0.9500 .
C7 C8 1.391(7) .
C7 H7 0.9500 .
C8 H8 0.9500 .
C9 C14 1.397(5) .
C9 C10 1.403(5) .
C9 P1 1.822(4) .
C10 C11 1.396(6) .
C10 H10 0.9500 .
C11 C12 1.391(7) .
C11 H11 0.9500 .
C12 C13 1.380(7) .
C12 H12 0.9500 .
C13 C14 1.396(5) .
C13 H13 0.9500 .
C14 H14 0.9500 .
C15 C20 1.390(5) .
C15 C16 1.390(5) .
C15 P1 1.814(4) .
C16 C17 1.388(7) .
C16 H16 0.9500 .
C17 C18 1.376(8) .
C17 H17 0.9500 .
C18 C19 1.371(7) .
C18 H18 0.9500 .
C19 C20 1.397(5) .
C19 H19 0.9500 .
C20 H20 0.9500 .
C21 C22 1.398(5) .
C21 C26 1.416(4) .
C21 P1 1.839(3) .
C22 C23 1.391(5) .
C22 H22 0.9500 .
C23 C24 1.380(5) .
C23 H23 0.9500 .
C24 C25 1.382(5) .
C24 H24 0.9500 .
C25 C26 1.402(5) .
C25 H25 0.9500 .
C26 P2 1.813(3) .
C27 C28 1.376(6) .
C27 C32 1.389(6) .
C27 P2 1.816(4) .
C28 C29 1.401(7) .
C28 H28 0.9500 .
C29 C30 1.366(9) .
C29 H29 0.9500 .
C30 C31 1.358(8) .
C30 H30 0.9500 .
C31 C32 1.392(6) .
C31 H31 0.9500 .
C32 H32 0.9500 .
C33 C34 1.398(5) .
C33 C38 1.413(5) .
C33 P2 1.814(3) .
C34 C35 1.391(5) .
C34 H34 0.9500 .
C35 C36 1.373(6) .
C35 H35 0.9500 .
C36 C37 1.393(5) .
C36 H36 0.9500 .
C37 C38 1.398(5) .
C37 H37 0.9500 .
C38 P3 1.843(4) .
C39 C40 1.389(6) .
C39 C44 1.408(5) .
C39 P3 1.815(4) .
C40 C41 1.397(6) .
C40 H40 0.9500 .
C41 C42 1.383(7) .
C41 H41 0.9500 .
C42 C43 1.380(7) .
C42 H42 0.9500 .
C43 C44 1.386(6) .
C43 H43 0.9500 .
C44 H44 0.9500 .
C45 C46 1.390(5) .
C45 C50 1.396(5) .
C45 P3 1.826(3) .
C46 C47 1.393(6) .
C46 H46 0.9500 .
C47 C48 1.377(6) .
C47 H47 0.9500 .
C48 C49 1.385(6) .
C48 H48 0.9500 .
C49 C50 1.385(5) .
C49 H49 0.9500 .
C50 H50 0.9500 .
C51 F2 1.366(8) .
C51 F3 1.368(8) .
C51 F1 1.383(8) .
C51 S1 1.854(7) .
P1 Ag1 2.4561(8) .
P2 O1 1.494(3) .
P3 Ag1 2.5307(9) .
S1 O3 1.365(7) .
S1 O4 1.445(7) .
S1 O2 1.449(7) .
Ag1 C1 2.355(4) 2_656
Ag1 Au1 2.9461(2) .
Au1 C1 2.003(4) 2_656
Au1 Ag1 2.9461(2) 2_656

loop_
_geom_torsion_atom_site_label_1
_geom_torsion_atom_site_label_2
_geom_torsion_atom_site_label_3
_geom_torsion_atom_site_label_4
_geom_torsion
C8 C3 C4 C5 1.9(10)
C2 C3 C4 C5 -178.4(6)
C3 C4 C5 C6 -0.4(12)
C4 C5 C6 C7 -1.9(11)
C5 C6 C7 C8 2.7(10)
C4 C3 C8 C7 -1.0(8)
C2 C3 C8 C7 179.2(5)
C6 C7 C8 C3 -1.3(9)
C14 C9 C10 C11 2.3(6)
P1 C9 C10 C11 -178.5(3)
C9 C10 C11 C12 -2.2(6)
C10 C11 C12 C13 0.3(6)
C11 C12 C13 C14 1.4(6)
C12 C13 C14 C9 -1.3(6)
C10 C9 C14 C13 -0.5(5)
P1 C9 C14 C13 -179.8(3)
C20 C15 C16 C17 1.1(7)
P1 C15 C16 C17 -177.7(5)
C15 C16 C17 C18 -2.2(9)
C16 C17 C18 C19 1.8(9)
C17 C18 C19 C20 -0.4(8)
C16 C15 C20 C19 0.3(6)
P1 C15 C20 C19 179.0(3)
C18 C19 C20 C15 -0.7(7)
C26 C21 C22 C23 1.7(5)
P1 C21 C22 C23 -169.6(3)
C21 C22 C23 C24 1.9(5)
C22 C23 C24 C25 -2.8(6)
C23 C24 C25 C26 0.2(6)
C24 C25 C26 C21 3.4(5)
C24 C25 C26 P2 -169.9(3)
C22 C21 C26 C25 -4.2(5)
P1 C21 C26 C25 166.8(3)
C22 C21 C26 P2 168.6(3)
P1 C21 C26 P2 -20.4(4)
C32 C27 C28 C29 0.0(9)
P2 C27 C28 C29 -178.6(5)
C27 C28 C29 C30 -1.4(11)
C28 C29 C30 C31 2.2(11)
C29 C30 C31 C32 -1.7(9)
C28 C27 C32 C31 0.6(7)
P2 C27 C32 C31 179.1(3)
C30 C31 C32 C27 0.2(7)
C38 C33 C34 C35 1.5(6)
P2 C33 C34 C35 176.8(3)
C33 C34 C35 C36 -0.7(7)
C34 C35 C36 C37 -0.6(7)
C35 C36 C37 C38 1.1(6)
C36 C37 C38 C33 -0.3(6)
C36 C37 C38 P3 -178.6(3)
C34 C33 C38 C37 -1.0(5)
P2 C33 C38 C37 -176.1(3)
C34 C33 C38 P3 177.2(3)
P2 C33 C38 P3 2.1(4)
C44 C39 C40 C41 -0.1(6)
P3 C39 C40 C41 -179.9(3)
C39 C40 C41 C42 -1.1(6)
C40 C41 C42 C43 1.1(7)
C41 C42 C43 C44 0.1(7)
C42 C43 C44 C39 -1.2(6)
C40 C39 C44 C43 1.2(6)
P3 C39 C44 C43 -178.9(3)
C50 C45 C46 C47 -0.5(6)
P3 C45 C46 C47 -176.3(3)
C45 C46 C47 C48 -0.4(7)
C46 C47 C48 C49 0.4(7)
C47 C48 C49 C50 0.6(7)
C48 C49 C50 C45 -1.5(6)
C46 C45 C50 C49 1.5(6)
P3 C45 C50 C49 177.6(3)
C20 C15 P1 C9 -91.9(3)
C16 C15 P1 C9 86.8(4)
C20 C15 P1 C21 16.0(4)
C16 C15 P1 C21 -165.3(3)
C20 C15 P1 Ag1 132.4(3)
C16 C15 P1 Ag1 -48.9(4)
C14 C9 P1 C15 4.3(3)
C10 C9 P1 C15 -175.0(3)
C14 C9 P1 C21 -106.2(3)
C10 C9 P1 C21 74.5(3)
C14 C9 P1 Ag1 136.8(3)
C10 C9 P1 Ag1 -42.5(3)
C22 C21 P1 C15 -106.4(3)
C26 C21 P1 C15 82.7(3)
C22 C21 P1 C9 1.4(3)
C26 C21 P1 C9 -169.5(3)
C22 C21 P1 Ag1 129.8(2)
C26 C21 P1 Ag1 -41.1(3)
C25 C26 P2 O1 -169.8(3)
C21 C26 P2 O1 17.2(3)
C25 C26 P2 C33 -44.2(3)
C21 C26 P2 C33 142.8(3)
C25 C26 P2 C27 69.3(3)
C21 C26 P2 C27 -103.7(3)
C34 C33 P2 O1 -113.2(3)
C38 C33 P2 O1 62.0(3)
C34 C33 P2 C26 120.3(3)
C38 C33 P2 C26 -64.6(3)
C34 C33 P2 C27 9.3(3)
C38 C33 P2 C27 -175.6(3)
C28 C27 P2 O1 4.1(4)
C32 C27 P2 O1 -174.4(3)
C28 C27 P2 C26 127.4(4)
C32 C27 P2 C26 -51.1(4)
C28 C27 P2 C33 -119.6(4)
C32 C27 P2 C33 61.9(4)
C40 C39 P3 C45 -101.5(3)
C44 C39 P3 C45 78.6(3)
C40 C39 P3 C38 5.1(4)
C44 C39 P3 C38 -174.8(3)
C40 C39 P3 Ag1 139.4(3)
C44 C39 P3 Ag1 -40.5(3)
C46 C45 P3 C39 -2.3(4)
C50 C45 P3 C39 -178.2(3)
C46 C45 P3 C38 -110.4(3)
C50 C45 P3 C38 73.6(3)
C46 C45 P3 Ag1 122.3(3)
C50 C45 P3 Ag1 -53.6(3)
C37 C38 P3 C39 -81.8(3)
C33 C38 P3 C39 100.0(3)
C37 C38 P3 C45 26.1(3)
C33 C38 P3 C45 -152.1(3)
C37 C38 P3 Ag1 145.7(3)
C33 C38 P3 Ag1 -32.5(3)
F2 C51 S1 O3 59.2(7)
F3 C51 S1 O3 177.9(6)
F1 C51 S1 O3 -56.8(7)
F2 C51 S1 O4 -63.8(7)
F3 C51 S1 O4 54.8(7)
F1 C51 S1 O4 -179.8(7)
F2 C51 S1 O2 177.0(7)
F3 C51 S1 O2 -64.3(7)
F1 C51 S1 O2 61.0(7)
